data_2229436
loop_
_publ_author_name
'Szalay, Paul S.'
'Zeller, Matthias'
'Hunter, Allen D.'

_publ_section_title
;
 2,2'-[4,10-Bis(carboxymethyl)-4,10-diaza-1,7-diazoniacyclododecane-1,7-diyl]diacetate
 dihydrate
;
_journal_coeditor_code KP2290
_journal_issue 3
_journal_name_full 'Acta Crystallographica Section E'
_journal_page_first o644
_journal_paper_doi 10.1107/S1600536811004843
_journal_volume 67
_journal_year 2011
_chemical_formula_iupac 'C16 H28 N4 O8, 2H2 O'
_chemical_formula_moiety 'C16 H28 N4 O8, 2(H2 O)'
_chemical_formula_sum 'C16 H32 N4 O10'
_chemical_formula_weight 440.46
_chemical_name_systematic
;
2,2'-[4,10-Bis(carboxymethyl)-4,10-diaza-1,7-diazoniacyclododecane-1,7-
diyl]diacetate dihydrate
;
_space_group_IT_number 60
_symmetry_cell_setting orthorhombic
_symmetry_space_group_name_Hall '-P 2n 2ab'
_symmetry_space_group_name_H-M 'P b c n'
_atom_sites_solution_hydrogens geom
_atom_sites_solution_primary direct
_atom_sites_solution_secondary difmap
_cell_angle_alpha 90.00
_cell_angle_beta 90.00
_cell_angle_gamma 90.00
_cell_formula_units_Z 4
_cell_length_a 17.183(2)
_cell_length_b 6.5826(9)
_cell_length_c 17.983(2)
_cell_measurement_reflns_used 13988
_cell_measurement_temperature 100(2)
_cell_measurement_theta_max 28.2841
_cell_measurement_theta_min 0.994182
_cell_volume 2034.0(4)
_computing_cell_refinement 'SAINT-Plus (Bruker, 2001)'
_computing_data_collection 'SMART (Bruker, 2001)'
_computing_data_reduction 'SAINT-Plus (Bruker, 2001)'
_computing_molecular_graphics 'SHELXTL (Sheldrick, 2008)'
_computing_publication_material 'SHELXL97 (Sheldrick, 2008) and <i>PLATON</i> Spek (2009)'
_computing_structure_refinement 'SHELXL97 (Sheldrick, 2008)'
_computing_structure_solution 'SHELXS97 (Sheldrick, 2008)'
_diffrn_ambient_temperature 100(2)
_diffrn_measured_fraction_theta_full 0.999
_diffrn_measured_fraction_theta_max 0.999
_diffrn_measurement_device_type 'Bruker SMART APEX CCD'
_diffrn_measurement_method \w
_diffrn_radiation_monochromator graphite
_diffrn_radiation_source 'fine-focus sealed tube'
_diffrn_radiation_type MoK\a
_diffrn_radiation_wavelength 0.71073
_diffrn_reflns_av_R_equivalents 0.0369
_diffrn_reflns_av_sigmaI/netI 0.0233
_diffrn_reflns_limit_h_max 22
_diffrn_reflns_limit_h_min -22
_diffrn_reflns_limit_k_max 8
_diffrn_reflns_limit_k_min -8
_diffrn_reflns_limit_l_max 23
_diffrn_reflns_limit_l_min -23
_diffrn_reflns_number 19408
_diffrn_reflns_theta_full 28.27
_diffrn_reflns_theta_max 28.27
_diffrn_reflns_theta_min 2.27
_exptl_absorpt_coefficient_mu 0.119
_exptl_absorpt_correction_T_max 1.000
_exptl_absorpt_correction_T_min 0.810
_exptl_absorpt_correction_type multi-scan
_exptl_absorpt_process_details '(SADABS; Bruker 2003)'
_exptl_crystal_colour colourless
_exptl_crystal_density_diffrn 1.438
_exptl_crystal_density_method 'not measured'
_exptl_crystal_description block
_exptl_crystal_F_000 944
_exptl_crystal_size_max 0.43
_exptl_crystal_size_mid 0.27
_exptl_crystal_size_min 0.27
_refine_diff_density_max 0.697
_refine_diff_density_min -0.192
_refine_ls_extinction_method none
_refine_ls_goodness_of_fit_ref 1.076
_refine_ls_hydrogen_treatment mixed
_refine_ls_matrix_type full
_refine_ls_number_parameters 144
_refine_ls_number_reflns 2520
_refine_ls_number_restraints 2
_refine_ls_restrained_S_all 1.076
_refine_ls_R_factor_all 0.0468
_refine_ls_R_factor_gt 0.0416
_refine_ls_shift/su_max 0.003
_refine_ls_shift/su_mean 0.000
_refine_ls_structure_factor_coef Fsqd
_refine_ls_weighting_details 'calc w=1/[\s^2^(Fo^2^)+(0.0616P)^2^+0.8651P] where P=(Fo^2^+2Fc^2^)/3'
_refine_ls_weighting_scheme calc
_refine_ls_wR_factor_gt 0.1080
_refine_ls_wR_factor_ref 0.1124
_reflns_number_gt 2236
_reflns_number_total 2520
_reflns_threshold_expression I>2\s(I)
_cod_data_source_file kp2290.cif
_cod_data_source_block I
_cod_original_cell_volume 2034.0(5)
_cod_database_code 2229436
_cod_database_fobs_code 2229436

loop_
_symmetry_equiv_pos_as_xyz
'x, y, z'
'-x+1/2, -y+1/2, z+1/2'
'-x, y, -z+1/2'
'x+1/2, -y+1/2, -z'
'-x, -y, -z'
'x+1/2, y+1/2, -z+1/2'
'x, -y, z+1/2'
'-x+1/2, y+1/2, z'

loop_
_atom_site_type_symbol
_atom_site_label
_atom_site_fract_x
_atom_site_fract_y
_atom_site_fract_z
_atom_site_U_iso_or_equiv
_atom_site_adp_type
_atom_site_calc_flag
_atom_site_refinement_flags
_atom_site_occupancy
_atom_site_disorder_assembly
_atom_site_disorder_group
C C1 0.52319(7) 0.29809(18) 0.59684(7) 0.0172(2) Uani d . 1 . .
H H1A 0.5484 0.1817 0.5716 0.021 Uiso calc R 1 . .
H H1B 0.5118 0.4028 0.5588 0.021 Uiso calc R 1 . .
C C2 0.44727(7) 0.22770(18) 0.63205(7) 0.0169(2) Uani d . 1 . .
H H2A 0.4101 0.1899 0.5923 0.020 Uiso calc R 1 . .
H H2B 0.4573 0.1052 0.6625 0.020 Uiso calc R 1 . .
C C3 0.35164(7) 0.29561(18) 0.72810(7) 0.0161(2) Uani d . 1 . .
H H3A 0.3257 0.1827 0.7015 0.019 Uiso calc R 1 . .
H H3B 0.3118 0.3994 0.7398 0.019 Uiso calc R 1 . .
C C4 0.61331(7) 0.21651(18) 0.70032(7) 0.0165(2) Uani d . 1 . .
H H4A 0.6542 0.1467 0.6711 0.020 Uiso calc R 1 . .
H H4B 0.5724 0.1157 0.7123 0.020 Uiso calc R 1 . .
C C5 0.64046(7) 0.50850(18) 0.61660(7) 0.0175(2) Uani d . 1 . .
H H5A 0.6619 0.4297 0.5744 0.021 Uiso calc R 1 . .
H H5B 0.6833 0.5319 0.6524 0.021 Uiso calc R 1 . .
C C6 0.61183(7) 0.71385(19) 0.58773(7) 0.0190(3) Uani d . 1 . .
C C7 0.37872(7) 0.54695(18) 0.63298(7) 0.0167(2) Uani d . 1 . .
H H7A 0.3332 0.4922 0.6058 0.020 Uiso calc R 1 . .
H H7B 0.4178 0.5900 0.5957 0.020 Uiso calc R 1 . .
C C8 0.35349(7) 0.73022(18) 0.67787(7) 0.0187(3) Uani d . 1 . .
N N1 0.57832(6) 0.38475(15) 0.65388(5) 0.0147(2) Uani d . 1 . .
H H1 0.5502 0.4699 0.6852 0.018 Uiso calc R 1 . .
N N2 0.41201(5) 0.38638(15) 0.67930(6) 0.0156(2) Uani d . 1 . .
O O1 0.66535(6) 0.81050(15) 0.55408(6) 0.0293(2) Uani d . 1 . .
O O2 0.54404(5) 0.76758(14) 0.59796(6) 0.0248(2) Uani d . 1 . .
O O3 0.31304(5) 0.86834(13) 0.64068(5) 0.0201(2) Uani d . 1 . .
H H3 0.3110 0.8356 0.5956 0.030 Uiso calc R 1 . .
O O4 0.36798(7) 0.75428(15) 0.74325(5) 0.0286(2) Uani d . 1 . .
O O5 0.29964(6) 0.82984(15) 0.50131(5) 0.0218(2) Uani d D 1 . .
H H5C 0.2571(9) 0.800(3) 0.4810(9) 0.033 Uiso d D 1 . .
H H5D 0.3139(11) 0.942(2) 0.4806(10) 0.033 Uiso d D 1 . .

loop_
_atom_site_aniso_label
_atom_site_aniso_U_11
_atom_site_aniso_U_22
_atom_site_aniso_U_33
_atom_site_aniso_U_12
_atom_site_aniso_U_13
_atom_site_aniso_U_23
C1 0.0153(5) 0.0185(5) 0.0176(5) -0.0004(4) -0.0003(4) -0.0007(4)
C2 0.0144(5) 0.0160(5) 0.0204(6) -0.0006(4) -0.0001(4) -0.0015(4)
C3 0.0124(5) 0.0153(5) 0.0205(6) -0.0014(4) -0.0004(4) -0.0014(4)
C4 0.0159(5) 0.0127(5) 0.0209(6) 0.0024(4) -0.0001(4) 0.0018(4)
C5 0.0141(5) 0.0164(5) 0.0219(6) -0.0006(4) 0.0033(4) 0.0026(4)
C6 0.0210(6) 0.0160(5) 0.0201(6) -0.0001(4) -0.0001(4) 0.0014(4)
C7 0.0148(5) 0.0157(5) 0.0195(5) 0.0005(4) -0.0017(4) 0.0005(4)
C8 0.0183(6) 0.0143(5) 0.0236(6) -0.0037(4) 0.0004(4) 0.0004(4)
N1 0.0132(4) 0.0137(5) 0.0173(5) 0.0007(3) 0.0010(3) 0.0008(4)
N2 0.0127(4) 0.0142(5) 0.0198(5) 0.0004(3) 0.0003(4) 0.0010(4)
O1 0.0287(5) 0.0212(5) 0.0381(6) 0.0002(4) 0.0111(4) 0.0102(4)
O2 0.0187(5) 0.0196(4) 0.0361(5) 0.0025(4) -0.0007(4) 0.0035(4)
O3 0.0218(4) 0.0158(4) 0.0227(4) 0.0021(3) 0.0013(3) -0.0007(3)
O4 0.0445(6) 0.0186(5) 0.0227(5) -0.0021(4) -0.0053(4) -0.0026(4)
O5 0.0234(5) 0.0173(4) 0.0246(5) 0.0009(4) -0.0023(4) 0.0023(3)

loop_
_atom_type_symbol
_atom_type_description
_atom_type_scat_dispersion_real
_atom_type_scat_dispersion_imag
_atom_type_scat_source
C C 0.0033 0.0016 'International Tables Vol C Tables 4.2.6.8 and 6.1.1.4'
H H 0.0000 0.0000 'International Tables Vol C Tables 4.2.6.8 and 6.1.1.4'
N N 0.0061 0.0033 'International Tables Vol C Tables 4.2.6.8 and 6.1.1.4'
O O 0.0106 0.0060 'International Tables Vol C Tables 4.2.6.8 and 6.1.1.4'

loop_
_geom_angle_atom_site_label_1
_geom_angle_atom_site_label_2
_geom_angle_atom_site_label_3
_geom_angle_site_symmetry_1
_geom_angle_site_symmetry_3
_geom_angle
_geom_angle_publ_flag
N1 C1 C2 . . 111.75(10) ?
N1 C1 H1A . . 109.3 ?
C2 C1 H1A . . 109.3 ?
N1 C1 H1B . . 109.3 ?
C2 C1 H1B . . 109.3 ?
H1A C1 H1B . . 107.9 ?
N2 C2 C1 . . 112.06(10) ?
N2 C2 H2A . . 109.2 ?
C1 C2 H2A . . 109.2 ?
N2 C2 H2B . . 109.2 ?
C1 C2 H2B . . 109.2 ?
H2A C2 H2B . . 107.9 ?
N2 C3 C4 . 3_656 111.30(9) ?
N2 C3 H3A . . 109.4 ?
C4 C3 H3A 3_656 . 109.4 ?
N2 C3 H3B . . 109.4 ?
C4 C3 H3B 3_656 . 109.4 ?
H3A C3 H3B . . 108.0 ?
N1 C4 C3 . 3_656 112.09(9) ?
N1 C4 H4A . . 109.2 ?
C3 C4 H4A 3_656 . 109.2 ?
N1 C4 H4B . . 109.2 ?
C3 C4 H4B 3_656 . 109.2 ?
H4A C4 H4B . . 107.9 ?
N1 C5 C6 . . 113.73(10) ?
N1 C5 H5A . . 108.8 ?
C6 C5 H5A . . 108.8 ?
N1 C5 H5B . . 108.8 ?
C6 C5 H5B . . 108.8 ?
H5A C5 H5B . . 107.7 ?
O2 C6 O1 . . 127.71(12) ?
O2 C6 C5 . . 120.50(11) ?
O1 C6 C5 . . 111.78(11) ?
N2 C7 C8 . . 112.59(10) ?
N2 C7 H7A . . 109.1 ?
C8 C7 H7A . . 109.1 ?
N2 C7 H7B . . 109.1 ?
C8 C7 H7B . . 109.1 ?
H7A C7 H7B . . 107.8 ?
O4 C8 O3 . . 120.49(12) ?
O4 C8 C7 . . 124.21(12) ?
O3 C8 C7 . . 115.30(11) ?
C5 N1 C1 . . 110.39(9) ?
C5 N1 C4 . . 111.18(9) ?
C1 N1 C4 . . 110.39(9) ?
C5 N1 H1 . . 108.3 ?
C1 N1 H1 . . 108.3 ?
C4 N1 H1 . . 108.3 ?
C7 N2 C2 . . 110.13(9) ?
C7 N2 C3 . . 110.75(9) ?
C2 N2 C3 . . 110.02(9) ?
C8 O3 H3 . . 109.5 ?
H5C O5 H5D . . 105.1(18) ?

loop_
_geom_bond_atom_site_label_1
_geom_bond_atom_site_label_2
_geom_bond_site_symmetry_2
_geom_bond_distance
_geom_bond_publ_flag
C1 N1 . 1.5082(15) ?
C1 C2 . 1.5223(16) ?
C1 H1A . 0.9900 ?
C1 H1B . 0.9900 ?
C2 N2 . 1.4765(15) ?
C2 H2A . 0.9900 ?
C2 H2B . 0.9900 ?
C3 N2 . 1.4844(15) ?
C3 C4 3_656 1.5136(16) ?
C3 H3A . 0.9900 ?
C3 H3B . 0.9900 ?
C4 N1 . 1.5117(15) ?
C4 C3 3_656 1.5136(17) ?
C4 H4A . 0.9900 ?
C4 H4B . 0.9900 ?
C5 N1 . 1.5011(15) ?
C5 C6 . 1.5294(17) ?
C5 H5A . 0.9900 ?
C5 H5B . 0.9900 ?
C6 O2 . 1.2312(16) ?
C6 O1 . 1.2715(16) ?
C7 N2 . 1.4622(15) ?
C7 C8 . 1.5149(17) ?
C7 H7A . 0.9900 ?
C7 H7B . 0.9900 ?
C8 O4 . 1.2122(16) ?
C8 O3 . 1.3255(15) ?
N1 H1 . 0.9300 ?
O3 H3 . 0.8400 ?
O5 H5C . 0.840(15) ?
O5 H5D . 0.865(15) ?

loop_
_geom_hbond_atom_site_label_D
_geom_hbond_atom_site_label_H
_geom_hbond_atom_site_label_A
_geom_hbond_site_symmetry_A
_geom_hbond_distance_DH
_geom_hbond_distance_HA
_geom_hbond_distance_DA
_geom_hbond_angle_DHA
O3 H3 O5 . 0.84 1.71 2.5295(14) 166
N1 H1 N2 . 0.93 2.44 2.8940(14) 110
O5 H5D O1 5_676 0.863(14) 1.779(15) 2.6380(14) 172.7(18)
O5 H5C O1 4_466 0.839(14) 1.848(15) 2.6776(14) 169.5(19)

loop_
_geom_torsion_atom_site_label_1
_geom_torsion_atom_site_label_2
_geom_torsion_atom_site_label_3
_geom_torsion_atom_site_label_4
_geom_torsion_site_symmetry_1
_geom_torsion_site_symmetry_2
_geom_torsion_site_symmetry_3
_geom_torsion_site_symmetry_4
_geom_torsion
_geom_torsion_publ_flag
N1 C1 C2 N2 . . . . 51.11(13) ?
N1 C5 C6 O2 . . . . 2.30(17) ?
N1 C5 C6 O1 . . . . -177.48(11) ?
N2 C7 C8 O4 . . . . 8.99(17) ?
N2 C7 C8 O3 . . . . -170.88(10) ?
C6 C5 N1 C1 . . . . 73.84(12) ?
C6 C5 N1 C4 . . . . -163.30(10) ?
C2 C1 N1 C5 . . . . -162.75(9) ?
C2 C1 N1 C4 . . . . 73.93(12) ?
C3 C4 N1 C5 3_656 . . . 74.84(12) ?
C3 C4 N1 C1 3_656 . . . -162.30(9) ?
C8 C7 N2 C2 . . . . -170.60(9) ?
C8 C7 N2 C3 . . . . 67.48(12) ?
C1 C2 N2 C7 . . . . 73.24(12) ?
C1 C2 N2 C3 . . . . -164.40(10) ?
C4 C3 N2 C7 3_656 . . . -150.74(10) ?
C4 C3 N2 C2 3_656 . . . 87.27(11) ?
